data_4001110
loop_
_publ_author_name
'Brusso, Jaclyn L.'
'Hirst, Oliver D.'
'Dadvand, Afshin'
'Ganesan, Srinivasan'
'Cicoira, Fabio'
'Robertson, Craig M.'
'Oakley, Richard T.'
'Rosei, Federico'
'Perepichka, Dmitrii F.'

_publ_section_title
;
 Two-Dimensional Structural Motif in Thienoacene Semiconductors:
 Synthesis, Structure, and Properties of Tetrathienoanthracene Isomers
;
_journal_issue 7
_journal_name_full 'Chemistry of Materials'
_journal_page_first 2484
_journal_paper_doi 10.1021/cm7030653
_journal_volume 20
_journal_year 2008
_chemical_formula_sum 'C22 H10 S4'
_chemical_formula_weight 402.54
_chemical_name_systematic
; 
 ? 
;
_space_group_IT_number 14
_symmetry_cell_setting monoclinic
_symmetry_space_group_name_Hall '-P 2yn'
_symmetry_space_group_name_H-M 'P 1 21/n 1'
_atom_sites_solution_hydrogens geom
_atom_sites_solution_primary direct
_atom_sites_solution_secondary difmap
_audit_creation_method SHELXL-97
_cell_angle_alpha 90.00
_cell_angle_beta 92.006(4)
_cell_angle_gamma 90.00
_cell_formula_units_Z 2
_cell_length_a 11.278(2)
_cell_length_b 5.0330(11)
_cell_length_c 14.307(3)
_cell_measurement_reflns_used 1964
_cell_measurement_temperature 100(2)
_cell_measurement_theta_max 26.30
_cell_measurement_theta_min 2.85
_cell_volume 811.6(3)
_computing_cell_refinement 'Bruker APEX II'
_computing_data_collection 'Bruker APEX II'
_computing_data_reduction 'Bruker SAINT'
_computing_molecular_graphics 'Bruker SHELXTL'
_computing_publication_material 'Bruker SHELXTL'
_computing_structure_refinement 'Bruker SHELXTL'
_computing_structure_solution 'Bruker SHELXTL'
_diffrn_ambient_temperature 170(2)
_diffrn_measured_fraction_theta_full 0.989
_diffrn_measured_fraction_theta_max 0.989
_diffrn_measurement_device_type 'CCD area detector'
_diffrn_measurement_method 'omega scans'
_diffrn_radiation_monochromator graphite
_diffrn_radiation_source 'sealed tube'
_diffrn_radiation_type MoK\a
_diffrn_radiation_wavelength 0.71073
_diffrn_reflns_av_R_equivalents 0.0486
_diffrn_reflns_av_sigmaI/netI 0.0406
_diffrn_reflns_limit_h_max 13
_diffrn_reflns_limit_h_min -13
_diffrn_reflns_limit_k_max 5
_diffrn_reflns_limit_k_min -6
_diffrn_reflns_limit_l_max 17
_diffrn_reflns_limit_l_min -17
_diffrn_reflns_number 7215
_diffrn_reflns_theta_full 26.45
_diffrn_reflns_theta_max 26.45
_diffrn_reflns_theta_min 2.85
_exptl_absorpt_coefficient_mu 0.588
_exptl_absorpt_correction_T_max 0.980
_exptl_absorpt_correction_T_min 0.8921
_exptl_absorpt_correction_type empirical
_exptl_absorpt_process_details sadabs
_exptl_crystal_colour yellow
_exptl_crystal_density_diffrn 1.647
_exptl_crystal_density_method 'not measured'
_exptl_crystal_description needle
_exptl_crystal_F_000 412
_exptl_crystal_size_max 0.22
_exptl_crystal_size_mid 0.04
_exptl_crystal_size_min 0.04
_refine_diff_density_max 0.730
_refine_diff_density_min -0.247
_refine_diff_density_rms 0.098
_refine_ls_extinction_method none
_refine_ls_goodness_of_fit_ref 1.065
_refine_ls_hydrogen_treatment mixed
_refine_ls_matrix_type full
_refine_ls_number_parameters 133
_refine_ls_number_reflns 1653
_refine_ls_number_restraints 0
_refine_ls_restrained_S_all 1.065
_refine_ls_R_factor_all 0.0590
_refine_ls_R_factor_gt 0.0464
_refine_ls_shift/su_max 0.000
_refine_ls_shift/su_mean 0.000
_refine_ls_structure_factor_coef Fsqd
_refine_ls_weighting_details 'calc w=1/[\s^2^(Fo^2^)+(0.0699P)^2^+0.3505P] where P=(Fo^2^+2Fc^2^)/3'
_refine_ls_weighting_scheme calc
_refine_ls_wR_factor_gt 0.1103
_refine_ls_wR_factor_ref 0.1186
_reflns_number_gt 1367
_reflns_number_total 1653
_reflns_threshold_expression >2sigma(I)
_cod_data_source_file cm7030653-file001.cif
_cod_data_source_block brusso2_0m
_cod_original_sg_symbol_H-M P2(1)/n
_cod_database_code 4001110

loop_
_symmetry_equiv_pos_as_xyz
'x, y, z'
'-x+1/2, y+1/2, -z+1/2'
'-x, -y, -z'
'x-1/2, -y-1/2, z-1/2'

loop_
_atom_site_label
_atom_site_type_symbol
_atom_site_fract_x
_atom_site_fract_y
_atom_site_fract_z
_atom_site_U_iso_or_equiv
_atom_site_adp_type
_atom_site_occupancy
_atom_site_symmetry_multiplicity
_atom_site_calc_flag
S1 S 0.18798(6) 0.92433(13) 0.51257(5) 0.0262(2) Uani 1 1 d
C11 C 0.4014(2) 0.5136(5) 0.55597(17) 0.0201(5) Uani 1 1 d
C2 C 0.3180(2) 0.8752(5) 0.45475(17) 0.0211(6) Uani 1 1 d
C3 C 0.4084(2) 0.6834(5) 0.47925(16) 0.0192(5) Uani 1 1 d
C8 C 0.2266(3) 1.2255(5) 0.37213(19) 0.0258(6) Uani 1 1 d
C1 C 0.3269(2) 1.0492(5) 0.37985(17) 0.0215(6) Uani 1 1 d
C7 C 0.1466(3) 1.1800(5) 0.43751(19) 0.0285(7) Uani 1 1 d
S2 S 0.62828(6) 0.86732(14) 0.26706(5) 0.0283(2) Uani 1 1 d
C4 C 0.5095(2) 0.6698(5) 0.42199(16) 0.0189(5) Uani 1 1 d
C6 C 0.4278(2) 1.0377(5) 0.32363(17) 0.0218(6) Uani 1 1 d
C5 C 0.5148(2) 0.8487(5) 0.34436(17) 0.0217(6) Uani 1 1 d
C9 C 0.5594(3) 1.1267(6) 0.2080(2) 0.0299(7) Uani 1 1 d
C10 C 0.4569(3) 1.1965(5) 0.24419(18) 0.0254(6) Uani 1 1 d
H11 H 0.334(3) 0.532(6) 0.594(2) 0.031 Uiso 1 1 d
H8 H 0.214(3) 1.362(6) 0.328(2) 0.031 Uiso 1 1 d
H7 H 0.074(3) 1.270(6) 0.449(2) 0.031 Uiso 1 1 d
H10 H 0.411(3) 1.331(6) 0.221(2) 0.031 Uiso 1 1 d
H9 H 0.599(3) 1.207(6) 0.157(2) 0.031 Uiso 1 1 d

loop_
_atom_site_aniso_label
_atom_site_aniso_U_11
_atom_site_aniso_U_22
_atom_site_aniso_U_33
_atom_site_aniso_U_23
_atom_site_aniso_U_13
_atom_site_aniso_U_12
S1 0.0272(4) 0.0280(4) 0.0232(4) -0.0024(3) -0.0002(3) 0.0074(3)
C11 0.0227(13) 0.0196(12) 0.0180(12) -0.0018(9) 0.0009(10) -0.0017(10)
C2 0.0247(14) 0.0198(12) 0.0187(12) -0.0043(9) -0.0028(10) 0.0012(10)
C3 0.0238(13) 0.0174(11) 0.0161(11) -0.0034(9) -0.0038(10) -0.0009(10)
C8 0.0346(16) 0.0188(12) 0.0232(13) -0.0027(10) -0.0101(12) 0.0037(11)
C1 0.0272(14) 0.0189(12) 0.0180(12) -0.0026(9) -0.0063(11) 0.0005(10)
C7 0.0314(16) 0.0241(13) 0.0292(15) -0.0062(11) -0.0088(13) 0.0083(12)
S2 0.0302(4) 0.0322(4) 0.0226(4) 0.0092(3) 0.0025(3) -0.0015(3)
C4 0.0243(14) 0.0173(11) 0.0150(11) -0.0014(9) -0.0026(10) -0.0022(10)
C6 0.0285(14) 0.0184(12) 0.0179(12) 0.0006(9) -0.0070(11) -0.0043(10)
C5 0.0254(14) 0.0210(12) 0.0183(12) -0.0005(10) -0.0027(11) -0.0028(10)
C9 0.0361(17) 0.0309(15) 0.0225(14) 0.0097(11) -0.0030(12) -0.0071(12)
C10 0.0325(16) 0.0201(12) 0.0230(13) 0.0039(10) -0.0078(12) -0.0040(11)

loop_
_atom_type_symbol
_atom_type_description
_atom_type_scat_dispersion_real
_atom_type_scat_dispersion_imag
_atom_type_scat_source
C C 0.0033 0.0016 'International Tables Vol C Tables 4.2.6.8 and 6.1.1.4'
H H 0.0000 0.0000 'International Tables Vol C Tables 4.2.6.8 and 6.1.1.4'
S S 0.1246 0.1234 'International Tables Vol C Tables 4.2.6.8 and 6.1.1.4'

loop_
_geom_angle_atom_site_label_1
_geom_angle_atom_site_label_2
_geom_angle_atom_site_label_3
_geom_angle
_geom_angle_site_symmetry_1
C2 S1 C7 91.39(14) .
C4 C11 C3 121.5(3) 3_666
C1 C2 C3 122.7(3) .
C1 C2 S1 111.40(19) .
C3 C2 S1 125.9(2) .
C11 C3 C4 119.4(2) .
C11 C3 C2 122.9(3) .
C4 C3 C2 117.7(2) .
C7 C8 C1 112.8(2) .
C2 C1 C6 119.6(2) .
C2 C1 C8 111.7(3) .
C6 C1 C8 128.8(2) .
C8 C7 S1 112.7(2) .
C5 S2 C9 91.36(14) .
C11 C4 C3 119.1(2) 3_666
C11 C4 C5 122.9(2) 3_666
C3 C4 C5 118.1(2) .
C5 C6 C1 118.8(2) .
C5 C6 C10 111.7(2) .
C1 C6 C10 129.5(2) .
C6 C5 C4 123.1(2) .
C6 C5 S2 111.12(19) .
C4 C5 S2 125.7(2) .
C10 C9 S2 113.0(2) .
C9 C10 C6 112.8(2) .

loop_
_geom_bond_atom_site_label_1
_geom_bond_atom_site_label_2
_geom_bond_distance
_geom_bond_site_symmetry_2
S1 C2 1.726(3) .
S1 C7 1.730(3) .
C11 C4 1.393(3) 3_666
C11 C3 1.396(4) .
C2 C1 1.390(4) .
C2 C3 1.439(3) .
C3 C4 1.428(4) .
C8 C7 1.342(4) .
C8 C1 1.439(4) .
C1 C6 1.417(4) .
S2 C5 1.723(3) .
S2 C9 1.725(3) .
C4 C11 1.393(3) 3_666
C4 C5 1.433(3) .
C6 C5 1.391(4) .
C6 C10 1.437(4) .
C9 C10 1.331(4) .
